data_7233162
loop_
_publ_author_name
'Yulia A. Getmanenko'
'Marina Fonari'
'Chad Risko'
'Bhupinder Sandhu'
'Elena Galan'
'Lingyun Zhu'
'Paul Tongwa'
'Do Kyung Hwang'
'Sanjeev Singh'
'He Wang'
'Shree Prakash Tiwari'
'Yueh-Lin Loo'
'Jean-Luc Bredas'
'Bernard Kippelen'
'Tatiana Timofeeva'
'Seth R. Marder'

_publ_section_title
;
 Benzo[1,2-b:6,5-b']dithiophene(dithiazole)-4,5-dione derivatives:
 synthesis, electronic properties, crystal packing and charge transport
;
_journal_name_full 'Journal of Materials Chemistry C'
_journal_page_first 1467
_journal_page_last 1481
_journal_paper_doi 10.1039/C2TC00805J
_journal_volume 1
_journal_year 2013
_chemical_formula_moiety 'C14 H10 Br2 O4 S2'
_chemical_formula_sum 'C14 H10 Br2 O4 S2'
_chemical_formula_weight 466.16
_chemical_name_common
;
2,7-Dibromo-benzo[1,2-b:6,5-b']dithiophene-4,5-bis-(1,3-dioxolane)
;
_chemical_name_systematic
;
2,7-Dibromo-benzo[1,2-b:6,5-b']dithiophene-4,5-bis-(1,3-dioxolane)
;
_space_group_IT_number 14
_space_group_name_Hall '-P 2yn'
_space_group_name_H-M_alt 'P 1 21/n 1'
_symmetry_cell_setting monoclinic
_symmetry_space_group_name_Hall '-P 2yn'
_symmetry_space_group_name_H-M 'P 1 21/n 1'
_atom_sites_solution_hydrogens geom
_atom_sites_solution_primary direct
_atom_sites_solution_secondary difmap
_cell_angle_alpha 90.00
_cell_angle_beta 95.009(7)
_cell_angle_gamma 90.00
_cell_formula_units_Z 4
_cell_length_a 14.021(4)
_cell_length_b 7.945(2)
_cell_length_c 14.062(4)
_cell_measurement_temperature 100(2)
_cell_volume 1560.5(7)
_computing_cell_refinement 'SAINTPlus, v. 6.2 (Bruker, 2001)'
_computing_data_collection 'APEX2 (Bruker, 2005)'
_computing_data_reduction 'SAINTPlus, v. 6.2 (Bruker, 2001)'
_computing_molecular_graphics 'SHELXTL (Sheldrick, 2008)'
_computing_publication_material 'SHELXTL (Sheldrick, 2008)'
_computing_structure_refinement 'SHELXL-97 (Sheldrick, 2008)'
_computing_structure_solution 'SHELXS-97 (Sheldrick, 2008)'
_diffrn_ambient_temperature 100(2)
_diffrn_measured_fraction_theta_full 1.000
_diffrn_measured_fraction_theta_max 1.000
_diffrn_measurement_device_type 'Bruker APEX-II CCD'
_diffrn_measurement_method '\f and \w scans'
_diffrn_radiation_monochromator graphite
_diffrn_radiation_source 'fine-focus sealed tube'
_diffrn_radiation_type MoK\a
_diffrn_radiation_wavelength 0.71073
_diffrn_reflns_av_R_equivalents 0.0214
_diffrn_reflns_av_sigmaI/netI 0.0215
_diffrn_reflns_limit_h_max 16
_diffrn_reflns_limit_h_min -12
_diffrn_reflns_limit_k_max 9
_diffrn_reflns_limit_k_min -9
_diffrn_reflns_limit_l_max 16
_diffrn_reflns_limit_l_min -16
_diffrn_reflns_number 8859
_diffrn_reflns_theta_full 25.00
_diffrn_reflns_theta_max 25.00
_diffrn_reflns_theta_min 1.97
_exptl_absorpt_coefficient_mu 5.476
_exptl_absorpt_correction_T_max 0.383
_exptl_absorpt_correction_T_min 0.120
_exptl_absorpt_correction_type multi-scan
_exptl_absorpt_process_details 'SADABS (Sheldrick, 2003)'
_exptl_crystal_colour yellow
_exptl_crystal_density_diffrn 1.984
_exptl_crystal_density_meas ?
_exptl_crystal_density_method 'not measured'
_exptl_crystal_description prism
_exptl_crystal_F_000 912
_exptl_crystal_size_max 0.3
_exptl_crystal_size_mid 0.25
_exptl_crystal_size_min 0.18
_refine_diff_density_max 0.241
_refine_diff_density_min -0.438
_refine_diff_density_rms 0.062
_refine_ls_extinction_method none
_refine_ls_goodness_of_fit_ref 1.017
_refine_ls_hydrogen_treatment constr
_refine_ls_matrix_type full
_refine_ls_number_parameters 199
_refine_ls_number_reflns 2751
_refine_ls_number_restraints 0
_refine_ls_restrained_S_all 1.017
_refine_ls_R_factor_all 0.0260
_refine_ls_R_factor_gt 0.0211
_refine_ls_shift/su_max 0.002
_refine_ls_shift/su_mean 0.000
_refine_ls_structure_factor_coef Fsqd
_refine_ls_weighting_details 'calc w=1/[\s^2^(Fo^2^)+(0.0294P)^2^+0.6086P] where P=(Fo^2^+2Fc^2^)/3'
_refine_ls_weighting_scheme calc
_refine_ls_wR_factor_gt 0.0524
_refine_ls_wR_factor_ref 0.0545
_reflns_number_gt 2430
_reflns_number_total 2751
_reflns_threshold_expression >2sigma(I)
_cod_data_source_file 1000019.cif
_cod_data_source_block PCOD1000019
_cod_depositor_comments
;
The following automatic conversions were performed:

data item '_exptl_crystal_density_meas' value 'not measured' was
changed to '?' -- the value is perceived as not measured.

Automatic conversion script
Id: cif_fix_values 6909 2019-04-08 15:41:33Z antanas 
;
_cod_original_sg_symbol_Hall -P2yn
_cod_original_sg_symbol_H-M P2(1)/n
_cod_database_code 7233162

loop_
_symmetry_equiv_pos_as_xyz
'x, y, z'
'-x+1/2, y+1/2, -z+1/2'
'-x, -y, -z'
'x-1/2, -y-1/2, z-1/2'

loop_
_atom_site_label
_atom_site_type_symbol
_atom_site_fract_x
_atom_site_fract_y
_atom_site_fract_z
_atom_site_U_iso_or_equiv
_atom_site_adp_type
_atom_site_occupancy
_atom_site_symmetry_multiplicity
_atom_site_calc_flag
_atom_site_refinement_flags
_atom_site_disorder_assembly
_atom_site_disorder_group
Br1 Br 0.645607(16) 0.61895(3) 0.179494(19) 0.04223(9) Uani 1 1 d . . .
Br2 Br 1.18863(2) 0.06009(4) -0.06545(2) 0.05405(10) Uani 1 1 d . . .
S1 S 0.80557(4) 0.41925(8) 0.09137(4) 0.03609(14) Uani 1 1 d . . .
S2 S 1.00795(4) 0.24115(7) -0.00575(4) 0.03666(14) Uani 1 1 d . . .
O1 O 1.08418(11) 0.6573(2) 0.23310(12) 0.0380(4) Uani 1 1 d . . .
O2 O 1.02719(12) 0.5683(2) 0.37152(11) 0.0421(4) Uani 1 1 d . . .
O3 O 1.19002(10) 0.3940(2) 0.29943(11) 0.0362(4) Uani 1 1 d . . .
O4 O 1.05891(10) 0.23419(19) 0.32555(11) 0.0343(4) Uani 1 1 d . . .
C1 C 0.77326(16) 0.5459(3) 0.18225(17) 0.0340(5) Uani 1 1 d . . .
C2 C 0.84753(16) 0.5821(3) 0.24758(17) 0.0320(5) Uani 1 1 d . . .
H2 H 0.8424 0.6487 0.3013 0.038 Uiso 1 1 calc R . .
C3 C 0.93380(15) 0.5060(3) 0.22387(15) 0.0278(5) Uani 1 1 d . . .
C4 C 0.92235(15) 0.4144(3) 0.14122(15) 0.0291(5) Uani 1 1 d . . .
C5 C 1.03382(15) 0.5251(3) 0.27472(15) 0.0298(5) Uani 1 1 d . . .
C6 C 1.09365(15) 0.3621(3) 0.26568(15) 0.0287(5) Uani 1 1 d . . .
C7 C 1.08513(15) 0.2994(3) 0.16379(15) 0.0289(5) Uani 1 1 d . . .
C8 C 1.00169(15) 0.3238(3) 0.10650(15) 0.0296(5) Uani 1 1 d . . .
C9 C 1.15490(16) 0.2091(3) 0.11745(17) 0.0341(5) Uani 1 1 d . . .
H9 H 1.2150 0.1796 0.1459 0.041 Uiso 1 1 calc R . .
C10 C 1.12267(17) 0.1713(3) 0.02632(17) 0.0363(5) Uani 1 1 d . . .
C11 C 1.0705(2) 0.8041(3) 0.2880(2) 0.0606(8) Uani 1 1 d . . .
H11B H 1.0119 0.8619 0.2655 0.073 Uiso 1 1 calc R . .
H11A H 1.1240 0.8811 0.2862 0.073 Uiso 1 1 calc R . .
C12 C 1.0645(2) 0.7345(4) 0.3860(2) 0.0645(9) Uani 1 1 d . . .
H12B H 1.1274 0.7314 0.4209 0.077 Uiso 1 1 calc R . .
H12A H 1.0223 0.8023 0.4214 0.077 Uiso 1 1 calc R . .
C13 C 1.12714(17) 0.2219(3) 0.40791(17) 0.0413(6) Uani 1 1 d . . .
H13B H 1.1287 0.1092 0.4345 0.050 Uiso 1 1 calc R . .
H13A H 1.1129 0.3017 0.4569 0.050 Uiso 1 1 calc R . .
C14 C 1.21922(17) 0.2642(3) 0.36714(18) 0.0433(6) Uani 1 1 d . . .
H14B H 1.2665 0.3055 0.4160 0.052 Uiso 1 1 calc R . .
H14A H 1.2450 0.1676 0.3360 0.052 Uiso 1 1 calc R . .

loop_
_atom_site_aniso_label
_atom_site_aniso_U_11
_atom_site_aniso_U_22
_atom_site_aniso_U_33
_atom_site_aniso_U_23
_atom_site_aniso_U_13
_atom_site_aniso_U_12
Br1 0.02616(13) 0.04396(16) 0.05655(17) 0.00013(12) 0.00353(10) 0.00669(10)
Br2 0.0718(2) 0.04476(17) 0.05000(17) -0.00238(12) 0.03023(14) 0.01126(14)
S1 0.0287(3) 0.0377(3) 0.0402(3) -0.0063(3) -0.0064(2) 0.0042(2)
S2 0.0437(3) 0.0353(3) 0.0309(3) -0.0043(3) 0.0022(2) 0.0025(3)
O1 0.0385(9) 0.0275(8) 0.0480(10) -0.0029(7) 0.0036(7) -0.0074(7)
O2 0.0437(10) 0.0478(10) 0.0342(9) -0.0127(8) 0.0001(7) 0.0005(8)
O3 0.0221(8) 0.0406(9) 0.0447(9) 0.0035(8) -0.0042(7) -0.0056(7)
O4 0.0300(8) 0.0347(9) 0.0376(9) 0.0062(7) -0.0011(6) -0.0070(7)
C1 0.0284(12) 0.0296(12) 0.0438(13) -0.0007(10) 0.0026(10) 0.0047(9)
C2 0.0318(12) 0.0283(12) 0.0359(12) -0.0041(10) 0.0038(9) 0.0007(10)
C3 0.0272(11) 0.0236(11) 0.0321(11) 0.0018(9) 0.0006(9) 0.0005(9)
C4 0.0249(11) 0.0288(12) 0.0331(11) 0.0023(9) -0.0009(9) 0.0001(9)
C5 0.0273(11) 0.0305(12) 0.0313(12) -0.0028(9) 0.0013(9) -0.0027(9)
C6 0.0207(10) 0.0302(12) 0.0351(12) 0.0014(9) 0.0011(9) -0.0038(9)
C7 0.0276(11) 0.0238(11) 0.0356(12) 0.0004(9) 0.0044(9) -0.0010(9)
C8 0.0313(11) 0.0247(11) 0.0330(12) -0.0027(9) 0.0032(9) 0.0016(9)
C9 0.0292(11) 0.0302(12) 0.0434(13) 0.0012(10) 0.0057(10) 0.0018(9)
C10 0.0428(14) 0.0278(12) 0.0404(13) -0.0004(10) 0.0157(10) 0.0033(10)
C11 0.0514(17) 0.0313(15) 0.101(3) -0.0201(16) 0.0164(16) -0.0021(12)
C12 0.0519(17) 0.064(2) 0.080(2) -0.0455(18) 0.0151(15) -0.0123(15)
C13 0.0444(14) 0.0443(15) 0.0333(13) 0.0085(11) -0.0080(10) -0.0011(12)
C14 0.0337(13) 0.0481(15) 0.0458(14) 0.0063(12) -0.0101(11) 0.0023(11)

loop_
_atom_type_symbol
_atom_type_description
_atom_type_scat_dispersion_real
_atom_type_scat_dispersion_imag
_atom_type_scat_source
C C 0.0033 0.0016 'International Tables Vol C Tables 4.2.6.8 and 6.1.1.4'
H H 0.0000 0.0000 'International Tables Vol C Tables 4.2.6.8 and 6.1.1.4'
O O 0.0106 0.0060 'International Tables Vol C Tables 4.2.6.8 and 6.1.1.4'
S S 0.1246 0.1234 'International Tables Vol C Tables 4.2.6.8 and 6.1.1.4'
Br Br -0.2901 2.4595 'International Tables Vol C Tables 4.2.6.8 and 6.1.1.4'

loop_
_geom_angle_atom_site_label_1
_geom_angle_atom_site_label_2
_geom_angle_atom_site_label_3
_geom_angle
_geom_angle_site_symmetry_1
_geom_angle_site_symmetry_3
C1 S1 C4 90.77(11) . .
C8 S2 C10 90.23(11) . .
C5 O1 C11 106.72(19) . .
C5 O2 C12 107.9(2) . .
C6 O3 C14 107.59(16) . .
C6 O4 C13 106.55(16) . .
C2 C1 S1 113.01(17) . .
C2 C1 Br1 128.41(18) . .
S1 C1 Br1 118.57(13) . .
C1 C2 C3 111.7(2) . .
C1 C2 H2 124.1 . .
C3 C2 H2 124.1 . .
C4 C3 C2 112.77(19) . .
C4 C3 C5 119.07(19) . .
C2 C3 C5 128.02(19) . .
C3 C4 C8 121.00(19) . .
C3 C4 S1 111.72(16) . .
C8 C4 S1 127.24(17) . .
O2 C5 O1 107.08(17) . .
O2 C5 C3 109.89(17) . .
O1 C5 C3 110.50(17) . .
O2 C5 C6 111.23(17) . .
O1 C5 C6 106.94(17) . .
C3 C5 C6 111.08(17) . .
O3 C6 O4 107.07(16) . .
O3 C6 C7 111.77(18) . .
O4 C6 C7 108.67(17) . .
O3 C6 C5 109.27(17) . .
O4 C6 C5 109.25(17) . .
C7 C6 C5 110.72(17) . .
C8 C7 C9 112.8(2) . .
C8 C7 C6 120.10(19) . .
C9 C7 C6 127.0(2) . .
C7 C8 C4 120.9(2) . .
C7 C8 S2 112.03(16) . .
C4 C8 S2 127.09(17) . .
C10 C9 C7 111.1(2) . .
C10 C9 H9 124.4 . .
C7 C9 H9 124.4 . .
C9 C10 S2 113.75(17) . .
C9 C10 Br2 127.74(19) . .
S2 C10 Br2 118.49(14) . .
O1 C11 C12 102.6(2) . .
O1 C11 H11B 111.2 . .
C12 C11 H11B 111.2 . .
O1 C11 H11A 111.2 . .
C12 C11 H11A 111.2 . .
H11B C11 H11A 109.2 . .
O2 C12 C11 105.0(2) . .
O2 C12 H12B 110.7 . .
C11 C12 H12B 110.7 . .
O2 C12 H12A 110.7 . .
C11 C12 H12A 110.7 . .
H12B C12 H12A 108.8 . .
O4 C13 C14 102.22(18) . .
O4 C13 H13B 111.3 . .
C14 C13 H13B 111.3 . .
O4 C13 H13A 111.3 . .
C14 C13 H13A 111.3 . .
H13B C13 H13A 109.2 . .
O3 C14 C13 102.08(18) . .
O3 C14 H14B 111.4 . .
C13 C14 H14B 111.4 . .
O3 C14 H14A 111.4 . .
C13 C14 H14A 111.4 . .
H14B C14 H14A 109.2 . .

loop_
_geom_bond_atom_site_label_1
_geom_bond_atom_site_label_2
_geom_bond_distance
_geom_bond_site_symmetry_2
Br1 C1 1.879(2) .
Br2 C10 1.874(2) .
S1 C1 1.718(2) .
S1 C4 1.724(2) .
S2 C8 1.719(2) .
S2 C10 1.724(2) .
O1 C5 1.420(3) .
O1 C11 1.420(3) .
O2 C5 1.415(3) .
O2 C12 1.428(3) .
O3 C6 1.415(2) .
O3 C14 1.438(3) .
O4 C6 1.432(3) .
O4 C13 1.440(3) .
C1 C2 1.358(3) .
C2 C3 1.418(3) .
C2 H2 0.9300 .
C3 C4 1.369(3) .
C3 C5 1.525(3) .
C4 C8 1.445(3) .
C5 C6 1.554(3) .
C6 C7 1.512(3) .
C7 C8 1.375(3) .
C7 C9 1.417(3) .
C9 C10 1.355(3) .
C9 H9 0.9300 .
C11 C12 1.494(5) .
C11 H11B 0.9700 .
C11 H11A 0.9700 .
C12 H12B 0.9700 .
C12 H12A 0.9700 .
C13 C14 1.496(4) .
C13 H13B 0.9700 .
C13 H13A 0.9700 .
C14 H14B 0.9700 .
C14 H14A 0.9700 .
